data_4060460
loop_
_publ_author_name
'Suzuki, Noriyuki'
'Watanabe, Takaaki'
'Iwasaki, Masakazu'
'Chihara, Teiji'

_publ_section_title
;
 Reaction of 1-Zirconacyclopent-3-yne with "Zirconocene":
 Synthesis and Structure of Bimetallic 1,2,3-Butatriene Complexes
;
_journal_coden_ASTM ORGND7
_journal_issue 9
_journal_name_full Organometallics
_journal_page_first 2065
_journal_page_last 2069
_journal_paper_doi 10.1021/om049288h
_journal_volume 24
_journal_year 2005
_chemical_formula_moiety 'C14 H14 Zr'
_chemical_formula_sum 'C14 H14 Zr'
_chemical_formula_weight 273.48
_space_group_IT_number 9
_symmetry_cell_setting monoclinic
_symmetry_space_group_name_Hall 'C -2yc'
_symmetry_space_group_name_H-M 'C 1 c 1'
_cell_angle_alpha 90
_cell_angle_beta 91.525(2)
_cell_angle_gamma 90
_cell_formula_units_Z 4
_cell_length_a 12.1150(4)
_cell_length_b 9.2921(3)
_cell_length_c 9.9839(2)
_cell_measurement_temperature 113.2
_cell_volume 1123.52(5)
_exptl_crystal_density_diffrn 1.617
_cod_original_sg_symbol_H-M 'C c'
_cod_original_formula_sum 'C14 H14 Zr '
_cod_database_code 4060460

loop_
_symmetry_equiv_pos_as_xyz
x,y,z
x,-y,1/2+z
1/2+x,1/2+y,z
1/2+x,1/2-y,1/2+z

loop_
_atom_site_label
_atom_site_type_symbol
_atom_site_fract_x
_atom_site_fract_y
_atom_site_fract_z
_atom_site_U_iso_or_equiv
_atom_site_adp_type
_atom_site_occupancy
_atom_site_calc_flag
_atom_site_refinement_flags
_atom_site_disorder_assembly
_atom_site_disorder_group
Zr1 Zr 0.111(2) 0.22802(2) 0.402(2) 0.01115(5) Uani 1.00 d . . .
C1 C -0.018(2) 0.2994(4) 0.569(2) 0.0184(7) Uani 1.00 d . . .
C2 C -0.054(2) 0.1741(4) 0.502(2) 0.0178(6) Uani 1.00 d . . .
C3 C -0.041(2) 0.0782(4) 0.418(2) 0.0197(7) Uani 1.00 d . . .
C4 C 0.020(2) 0.0127(4) 0.316(2) 0.0248(8) Uani 1.00 d . . .
C5 C 0.063(2) 0.3053(4) 0.163(2) 0.0247(8) Uani 1.00 d . . .
C6 C 0.175(2) 0.3447(5) 0.187(2) 0.0294(8) Uani 1.00 d . . .
C7 C 0.176(2) 0.4525(4) 0.287(2) 0.0290(8) Uani 1.00 d . . .
C8 C 0.067(2) 0.4787(4) 0.326(2) 0.0251(7) Uani 1.00 d . . .
C9 C -0.003(2) 0.3877(4) 0.249(2) 0.0195(7) Uani 1.00 d . . .
C10 C 0.291(2) 0.2756(5) 0.526(2) 0.0326(9) Uani 1.00 d . . .
C11 C 0.225(2) 0.2007(4) 0.618(2) 0.0225(8) Uani 1.00 d . . .
C12 C 0.207(2) 0.0610(4) 0.568(2) 0.0193(7) Uani 1.00 d . . .
C13 C 0.263(2) 0.0478(5) 0.447(2) 0.0291(9) Uani 1.00 d . . .
C14 C 0.315(2) 0.1808(6) 0.421(2) 0.0357(9) Uani 1.00 d . . .
H1a H 0.004(5) 0.275(5) 0.662(6) 0.03(1) Uiso 1.00 calc . . .
H1b H -0.060(4) 0.381(6) 0.563(4) 0.026(9) Uiso 1.00 calc . . .
H4a H 0.047(4) -0.087(6) 0.333(5) 0.04(1) Uiso 1.00 calc . . .
H4b H -0.015(5) 0.008(6) 0.219(6) 0.05(1) Uiso 1.00 calc . . .
H5 H 0.0348 0.2362 0.0989 0.0299 Uiso 1.00 calc . . .
H6 H 0.2359 0.3055 0.1431 0.0356 Uiso 1.00 calc . . .
H7 H 0.2391 0.4990 0.3237 0.0350 Uiso 1.00 calc . . .
H8 H 0.0428 0.5463 0.3907 0.0304 Uiso 1.00 calc . . .
H9 H -0.0830 0.3822 0.2541 0.0237 Uiso 1.00 calc . . .
H10 H 0.3116 0.3738 0.5333 0.0398 Uiso 1.00 calc . . .
H11 H 0.1953 0.2381 0.6984 0.0270 Uiso 1.00 calc . . .
H12 H 0.1639 -0.0130 0.6104 0.0229 Uiso 1.00 calc . . .
H13 H 0.2628 -0.0360 0.3902 0.0350 Uiso 1.00 calc . . .
H14 H 0.3582 0.2026 0.3458 0.0431 Uiso 1.00 calc . . .

loop_
_atom_site_aniso_label
_atom_site_aniso_U_11
_atom_site_aniso_U_22
_atom_site_aniso_U_33
_atom_site_aniso_U_12
_atom_site_aniso_U_13
_atom_site_aniso_U_23
Zr1 0.00808(10) 0.0129(1) 0.0125(1) 0.0003(2) 0.00034(6) 0.0020(2)
C1 0.017(1) 0.022(2) 0.017(1) 0.004(1) 0.0025(9) -0.0047(10)
C2 0.010(1) 0.024(2) 0.020(1) -0.002(1) 0.0047(9) 0.0004(10)
C3 0.014(1) 0.025(2) 0.021(1) -0.010(1) 0.0022(10) -0.001(1)
C4 0.022(2) 0.025(2) 0.028(2) -0.010(1) 0.007(1) -0.010(1)
C5 0.022(1) 0.033(2) 0.018(1) 0.007(1) -0.001(1) 0.005(1)
C6 0.018(1) 0.043(2) 0.027(1) 0.004(1) 0.007(1) 0.023(1)
C7 0.021(1) 0.026(2) 0.040(2) -0.009(1) -0.010(1) 0.022(1)
C8 0.027(1) 0.016(1) 0.031(2) 0.001(1) -0.008(1) 0.006(1)
C9 0.013(1) 0.022(2) 0.023(1) 0.0048(10) -0.0038(9) 0.0067(10)
C10 0.017(1) 0.035(2) 0.045(2) -0.012(1) -0.014(1) 0.019(1)
C11 0.021(1) 0.023(2) 0.023(1) 0.003(1) -0.009(1) 0.004(1)
C12 0.017(1) 0.019(1) 0.021(1) 0.002(1) -0.001(1) 0.007(1)
C13 0.026(2) 0.040(2) 0.022(1) 0.020(1) 0.001(1) 0.000(1)
C14 0.011(1) 0.057(2) 0.040(2) 0.008(1) 0.001(1) 0.027(2)

loop_
_geom_bond_atom_site_label_1
_geom_bond_atom_site_label_2
_geom_bond_distance
_geom_bond_site_symmetry_1
_geom_bond_site_symmetry_2
_geom_bond_publ_flag
ZR1 C1 2.415(3) . . yes
ZR1 C2 2.314(3) . . yes
ZR1 C3 2.320(3) . . yes
ZR1 C4 2.428(3) . . yes
ZR1 C5 2.543(3) . . yes
ZR1 C6 2.540(3) . . yes
ZR1 C7 2.516(3) . . yes
ZR1 C8 2.502(3) . . yes
ZR1 C9 2.514(3) . . yes
ZR1 C10 2.516(3) . . yes
ZR1 C11 2.541(3) . . yes
ZR1 C12 2.533(3) . . yes
ZR1 C13 2.523(3) . . yes
ZR1 C14 2.516(3) . . yes
C1 C2 1.406(4) . . yes
C2 C3 1.237(5) . . yes
C3 C4 1.408(5) . . yes
C5 C6 1.416(5) . . yes
C5 C9 1.412(5) . . yes
C6 C7 1.417(6) . . yes
C7 C8 1.413(5) . . yes
C8 C9 1.410(4) . . yes
C10 C11 1.412(5) . . yes
C10 C14 1.405(7) . . yes
C11 C12 1.404(5) . . yes
C12 C13 1.412(4) . . yes
C13 C14 1.413(6) . . yes
